data_4037731
loop_
_publ_author_name
'Swamy, K. C. Kumara'
'Sunke, Rajnikanth'
'Kalyani, Adula'

_publ_section_title
;
 Cu(I)-Catalyzed Ligand-free Tandem One Pot or Sequential Annulation via
 Knoevenagel Intermediate: An Entry into Multifunctional Naphthalenes,
 Phenanthrenes, Quinolines and Benzo[b]carbazoles.
;
_journal_name_full 'The Journal of organic chemistry'
_journal_paper_doi 10.1021/acs.joc.9b02991
_journal_year 2019
_chemical_formula_sum 'C18 H14 N2 O2'
_chemical_formula_weight 290.31
_space_group_IT_number 2
_space_group_name_Hall '-P 1'
_space_group_name_H-M_alt 'P -1'
_symmetry_cell_setting triclinic
_symmetry_space_group_name_H-M 'P -1'
_atom_sites_solution_hydrogens geom
_atom_sites_solution_primary direct
_atom_sites_solution_secondary difmap
_audit_creation_method SHELXL-97
_cell_angle_alpha 103.929(12)
_cell_angle_beta 98.125(12)
_cell_angle_gamma 97.414(16)
_cell_formula_units_Z 2
_cell_length_a 7.300(2)
_cell_length_b 9.493(4)
_cell_length_c 10.779(5)
_cell_measurement_reflns_used 2963
_cell_measurement_temperature 293(2)
_cell_measurement_theta_max 26.34
_cell_measurement_theta_min 3.76
_cell_volume 707.3(5)
_computing_cell_refinement 'Bruker SAINT'
_computing_data_collection 'Bruker APEX2'
_computing_data_reduction 'Bruker SAINT'
_computing_molecular_graphics 'Bruker SHELXTL'
_computing_publication_material 'Bruker SHELXTL'
_computing_structure_refinement 'SHELXL-97 (Sheldrick, 2008)'
_computing_structure_solution 'SHELXS-97 (Sheldrick, 2008)'
_diffrn_ambient_temperature 293(2)
_diffrn_measured_fraction_theta_full 0.969
_diffrn_measured_fraction_theta_max 0.969
_diffrn_measurement_device_type 'Bruker APEX-II CCD'
_diffrn_measurement_method '\f and \w scans'
_diffrn_radiation_monochromator graphite
_diffrn_radiation_source 'fine-focus sealed tube'
_diffrn_radiation_type MoK\a
_diffrn_radiation_wavelength 0.71073
_diffrn_reflns_av_R_equivalents 0.0202
_diffrn_reflns_av_sigmaI/netI 0.0256
_diffrn_reflns_limit_h_max 7
_diffrn_reflns_limit_h_min -8
_diffrn_reflns_limit_k_max 11
_diffrn_reflns_limit_k_min -11
_diffrn_reflns_limit_l_max 12
_diffrn_reflns_limit_l_min -12
_diffrn_reflns_number 5903
_diffrn_reflns_theta_full 25.00
_diffrn_reflns_theta_max 25.00
_diffrn_reflns_theta_min 2.24
_exptl_absorpt_coefficient_mu 0.090
_exptl_absorpt_correction_type none
_exptl_crystal_colour colourless
_exptl_crystal_density_diffrn 1.363
_exptl_crystal_density_method 'not measured'
_exptl_crystal_description block
_exptl_crystal_F_000 304
_exptl_crystal_size_max 0.24
_exptl_crystal_size_mid 0.22
_exptl_crystal_size_min 0.18
_refine_diff_density_max 0.166
_refine_diff_density_min -0.193
_refine_diff_density_rms 0.064
_refine_ls_extinction_method none
_refine_ls_goodness_of_fit_ref 1.133
_refine_ls_hydrogen_treatment mixed
_refine_ls_matrix_type full
_refine_ls_number_parameters 208
_refine_ls_number_reflns 2407
_refine_ls_number_restraints 0
_refine_ls_restrained_S_all 1.133
_refine_ls_R_factor_all 0.0605
_refine_ls_R_factor_gt 0.0448
_refine_ls_shift/su_max 0.000
_refine_ls_shift/su_mean 0.000
_refine_ls_structure_factor_coef Fsqd
_refine_ls_weighting_details 'calc w=1/[\s^2^(Fo^2^)+(0.0837P)^2^+0.1592P] where P=(Fo^2^+2Fc^2^)/3'
_refine_ls_weighting_scheme calc
_refine_ls_wR_factor_gt 0.1415
_refine_ls_wR_factor_ref 0.1591
_reflns_number_gt 1886
_reflns_number_total 2407
_reflns_threshold_expression >2sigma(I)
_cod_data_source_file jo9b02991_si_001.cif
_cod_data_source_block Compound3ga
_cod_depositor_comments
;
The following automatic conversions were performed:

data item '_symmetry_cell_setting' value 'Triclinic' was changed to
'triclinic' in accordance with the
/home/data/users/saulius/crontab/automatic-downloads/rss-feeds/ACS/lib/dictionaries/cif_core.dic
dictionary named 'cif_core.dic' version 2.4.2 last updated on
2011-04-26.

Automatic conversion script
Id: cif_fix_values 7556 2019-12-06 15:28:31Z antanas 
;
_cod_original_sg_symbol_H-M P-1
_cod_database_code 4037731

loop_
_symmetry_equiv_pos_as_xyz
'x, y, z'
'-x, -y, -z'

loop_
_atom_site_label
_atom_site_type_symbol
_atom_site_fract_x
_atom_site_fract_y
_atom_site_fract_z
_atom_site_U_iso_or_equiv
_atom_site_adp_type
_atom_site_occupancy
_atom_site_symmetry_multiplicity
_atom_site_calc_flag
_atom_site_refinement_flags
O3 O 0.53821(19) 0.70954(14) 0.88472(12) 0.0459(4) Uani 1 1 d .
O2 O 0.5547(2) 0.91765(15) 0.82327(13) 0.0552(4) Uani 1 1 d .
N2 N 0.3791(3) 0.90247(19) 0.5836(2) 0.0526(5) Uani 1 1 d .
C1 C 0.2012(2) 0.50405(18) 0.42618(17) 0.0316(4) Uani 1 1 d .
C2 C 0.2655(2) 0.44645(19) 0.53056(17) 0.0327(4) Uani 1 1 d .
C14 C 0.3640(2) 0.54190(19) 0.64871(17) 0.0345(4) Uani 1 1 d .
H14 H 0.4047 0.5012 0.7159 0.041 Uiso 1 1 calc R
C13 C 0.4031(2) 0.69165(19) 0.67001(17) 0.0348(4) Uani 1 1 d .
C6 C 0.0966(2) 0.40070(19) 0.30534(17) 0.0343(4) Uani 1 1 d .
C12 C 0.3432(3) 0.75443(19) 0.56737(18) 0.0363(4) Uani 1 1 d .
C11 C 0.2451(3) 0.6597(2) 0.44787(17) 0.0366(4) Uani 1 1 d .
C16 C 0.5054(3) 0.7861(2) 0.79799(18) 0.0390(5) Uani 1 1 d .
C5 C 0.0675(2) 0.2482(2) 0.29848(18) 0.0376(5) Uani 1 1 d .
C3 C 0.2314(3) 0.29161(19) 0.51722(19) 0.0400(5) Uani 1 1 d .
H3 H 0.2750 0.2557 0.5869 0.048 Uiso 1 1 calc R
C4 C 0.1379(3) 0.1971(2) 0.40670(19) 0.0433(5) Uani 1 1 d .
H4 H 0.1187 0.0967 0.4004 0.052 Uiso 1 1 calc R
C7 C 0.0193(3) 0.4421(2) 0.19500(19) 0.0462(5) Uani 1 1 d .
H7 H 0.0344 0.5414 0.1968 0.055 Uiso 1 1 calc R
C9 C -0.1046(3) 0.1915(2) 0.0782(2) 0.0515(6) Uani 1 1 d .
H9 H -0.1705 0.1229 0.0032 0.062 Uiso 1 1 calc R
C10 C -0.0329(3) 0.1470(2) 0.1833(2) 0.0481(5) Uani 1 1 d .
H10 H -0.0508 0.0470 0.1790 0.058 Uiso 1 1 calc R
C17 C 0.6353(3) 0.7949(2) 1.01390(19) 0.0544(6) Uani 1 1 d .
H17A H 0.5708 0.8755 1.0462 0.065 Uiso 1 1 calc R
H17B H 0.7627 0.8357 1.0102 0.065 Uiso 1 1 calc R
C15 C 0.1982(4) 0.7359(2) 0.3517(2) 0.0567(6) Uani 1 1 d .
C8 C -0.0779(3) 0.3400(2) 0.0848(2) 0.0521(6) Uani 1 1 d .
H8 H -0.1266 0.3713 0.0135 0.063 Uiso 1 1 calc R
N1 N 0.1703(4) 0.8094(2) 0.2838(2) 0.1006(10) Uani 1 1 d .
C18 C 0.6380(5) 0.6973(3) 1.1001(3) 0.0957(11) Uani 1 1 d .
H18A H 0.5120 0.6656 1.1103 0.144 Uiso 1 1 calc R
H18B H 0.7121 0.7492 1.1833 0.144 Uiso 1 1 calc R
H18C H 0.6916 0.6131 1.0632 0.144 Uiso 1 1 calc R
H19 H 0.446(4) 0.954(3) 0.662(3) 0.076(8) Uiso 1 1 d .
H20 H 0.341(4) 0.936(3) 0.515(3) 0.087(9) Uiso 1 1 d .

loop_
_atom_site_aniso_label
_atom_site_aniso_U_11
_atom_site_aniso_U_22
_atom_site_aniso_U_33
_atom_site_aniso_U_23
_atom_site_aniso_U_13
_atom_site_aniso_U_12
O3 0.0543(9) 0.0394(8) 0.0359(7) 0.0033(6) -0.0021(6) 0.0025(6)
O2 0.0715(10) 0.0341(8) 0.0482(9) -0.0009(6) 0.0035(7) -0.0029(7)
N2 0.0729(13) 0.0295(9) 0.0496(12) 0.0080(8) 0.0010(10) 0.0031(8)
C1 0.0295(9) 0.0301(9) 0.0346(10) 0.0056(8) 0.0094(7) 0.0049(7)
C2 0.0323(9) 0.0313(9) 0.0344(10) 0.0075(8) 0.0078(7) 0.0053(7)
C14 0.0365(10) 0.0332(10) 0.0335(10) 0.0080(8) 0.0064(8) 0.0064(8)
C13 0.0341(9) 0.0316(10) 0.0362(10) 0.0035(8) 0.0089(8) 0.0044(7)
C6 0.0316(9) 0.0349(10) 0.0350(10) 0.0059(8) 0.0086(7) 0.0048(7)
C12 0.0386(10) 0.0289(9) 0.0407(10) 0.0069(8) 0.0104(8) 0.0046(7)
C11 0.0411(10) 0.0332(10) 0.0360(10) 0.0104(8) 0.0072(8) 0.0060(8)
C16 0.0388(10) 0.0361(11) 0.0385(10) 0.0029(8) 0.0084(8) 0.0052(8)
C5 0.0343(10) 0.0342(10) 0.0396(10) 0.0016(8) 0.0078(8) 0.0034(8)
C3 0.0465(11) 0.0317(10) 0.0421(11) 0.0118(8) 0.0051(8) 0.0066(8)
C4 0.0500(12) 0.0272(9) 0.0492(12) 0.0075(8) 0.0037(9) 0.0041(8)
C7 0.0530(12) 0.0425(11) 0.0398(11) 0.0112(9) 0.0022(9) 0.0024(9)
C9 0.0493(12) 0.0526(13) 0.0392(11) -0.0041(9) 0.0008(9) -0.0011(10)
C10 0.0491(12) 0.0371(11) 0.0475(12) -0.0014(9) 0.0029(9) -0.0007(9)
C17 0.0618(14) 0.0526(12) 0.0360(11) -0.0010(9) -0.0044(10) 0.0027(10)
C15 0.0857(17) 0.0327(10) 0.0444(12) 0.0091(10) -0.0032(11) 0.0017(10)
C8 0.0551(13) 0.0576(13) 0.0379(11) 0.0102(10) -0.0004(9) 0.0034(10)
N1 0.180(3) 0.0445(12) 0.0638(14) 0.0236(11) -0.0224(15) 0.0000(14)
C18 0.130(3) 0.085(2) 0.0542(16) 0.0228(15) -0.0255(16) -0.0079(19)

loop_
_atom_type_symbol
_atom_type_description
_atom_type_scat_dispersion_real
_atom_type_scat_dispersion_imag
_atom_type_scat_source
C C 0.0033 0.0016 'International Tables Vol C Tables 4.2.6.8 and 6.1.1.4'
H H 0.0000 0.0000 'International Tables Vol C Tables 4.2.6.8 and 6.1.1.4'
N N 0.0061 0.0033 'International Tables Vol C Tables 4.2.6.8 and 6.1.1.4'
O O 0.0106 0.0060 'International Tables Vol C Tables 4.2.6.8 and 6.1.1.4'

loop_
_geom_angle_atom_site_label_1
_geom_angle_atom_site_label_2
_geom_angle_atom_site_label_3
_geom_angle
C16 O3 C17 115.81(15)
C12 N2 H19 114.6(17)
C12 N2 H20 117.0(19)
H19 N2 H20 128(3)
C2 C1 C11 116.44(16)
C2 C1 C6 118.19(16)
C11 C1 C6 125.37(16)
C14 C2 C1 120.01(16)
C14 C2 C3 119.46(17)
C1 C2 C3 120.52(16)
C13 C14 C2 123.39(17)
C13 C14 H14 118.3
C2 C14 H14 118.3
C14 C13 C12 118.61(17)
C14 C13 C16 120.55(17)
C12 C13 C16 120.85(16)
C7 C6 C5 116.99(17)
C7 C6 C1 124.57(17)
C5 C6 C1 118.43(16)
N2 C12 C11 120.61(18)
N2 C12 C13 120.81(18)
C11 C12 C13 118.58(16)
C12 C11 C1 122.95(16)
C12 C11 C15 113.03(17)
C1 C11 C15 124.02(17)
O2 C16 O3 122.49(18)
O2 C16 C13 125.11(18)
O3 C16 C13 112.39(16)
C10 C5 C6 119.34(18)
C10 C5 C4 120.06(17)
C6 C5 C4 120.60(16)
C4 C3 C2 121.39(17)
C4 C3 H3 119.3
C2 C3 H3 119.3
C3 C4 C5 120.85(17)
C3 C4 H4 119.6
C5 C4 H4 119.6
C8 C7 C6 121.80(19)
C8 C7 H7 119.1
C6 C7 H7 119.1
C10 C9 C8 118.98(19)
C10 C9 H9 120.5
C8 C9 H9 120.5
C9 C10 C5 121.89(19)
C9 C10 H10 119.1
C5 C10 H10 119.1
O3 C17 C18 108.39(19)
O3 C17 H17A 110.0
C18 C17 H17A 110.0
O3 C17 H17B 110.0
C18 C17 H17B 110.0
H17A C17 H17B 108.4
N1 C15 C11 173.1(2)
C7 C8 C9 121.0(2)
C7 C8 H8 119.5
C9 C8 H8 119.5
C17 C18 H18A 109.5
C17 C18 H18B 109.5
H18A C18 H18B 109.5
C17 C18 H18C 109.5
H18A C18 H18C 109.5
H18B C18 H18C 109.5

loop_
_geom_bond_atom_site_label_1
_geom_bond_atom_site_label_2
_geom_bond_distance
O3 C16 1.330(2)
O3 C17 1.459(2)
O2 C16 1.206(2)
N2 C12 1.359(3)
N2 H19 0.91(3)
N2 H20 0.89(3)
C1 C2 1.414(3)
C1 C11 1.425(3)
C1 C6 1.467(3)
C2 C14 1.406(3)
C2 C3 1.427(3)
C14 C13 1.369(3)
C14 H14 0.9300
C13 C12 1.421(3)
C13 C16 1.485(3)
C6 C7 1.407(3)
C6 C5 1.418(3)
C12 C11 1.413(3)
C11 C15 1.428(3)
C5 C10 1.410(3)
C5 C4 1.424(3)
C3 C4 1.337(3)
C3 H3 0.9300
C4 H4 0.9300
C7 C8 1.372(3)
C7 H7 0.9300
C9 C10 1.362(3)
C9 C8 1.382(3)
C9 H9 0.9300
C10 H10 0.9300
C17 C18 1.461(3)
C17 H17A 0.9700
C17 H17B 0.9700
C15 N1 1.142(3)
C8 H8 0.9300
C18 H18A 0.9600
C18 H18B 0.9600
C18 H18C 0.9600
